data_2008216
loop_
_publ_author_name
'Foces-Foces, C.'
'Llamas-Saiz, A.L.'
'Alajar\'in, M.'
'L\'opez-L\'azaro, A.'
'Molina, P.'

_publ_section_title
;
 Two <i>C</i>~3~-symmetrical tris(<i>ortho</i>-substituted)
 tribenzylamines
;
_journal_issue 3
_journal_name_full 'Acta Crystallographica Section C'
_journal_page_first 373
_journal_page_last 377
_journal_paper_doi 10.1107/S0108270198013857
_journal_volume 55
_journal_year 1999
_chemical_formula_moiety 'C21 H24 N4'
_chemical_formula_sum 'C21 H24 N4'
_chemical_formula_weight 332.447
_chemical_melting_point .559E-305
_chemical_name_systematic Tris(2-aminobenzyl)amine
_space_group_IT_number 33
_symmetry_cell_setting orthorhombic
_symmetry_space_group_name_Hall 'P 2c -2n'
_symmetry_space_group_name_H-M 'P n a 21'
_audit_creation_method from_xtal_archive_file_using_CIFIO
_cell_angle_alpha 90.00000
_cell_angle_beta 90.00000
_cell_angle_gamma 90.00000
_cell_formula_units_Z 4
_cell_length_a 8.4793(2)
_cell_length_b 22.5318(10)
_cell_length_c 9.7774(3)
_cell_measurement_reflns_used 83
_cell_measurement_temperature 293
_cell_measurement_theta_max 45
_cell_measurement_theta_min 2
_cell_volume 1868.01(11)
_computing_cell_refinement 'LSUCRE (Appleman, 1971)'
_computing_data_collection 'Philips PW1100 (Hornstra & Vossers, 1973)'
_computing_data_reduction 'xtal (Hall et al., 1992) DIFDAT SORTRF ADDREF'
_computing_molecular_graphics xtal_ORTEP
_computing_publication_material xtal_BONDLA_CIFIO
_computing_structure_refinement 'xtal CRYLSQ'
_computing_structure_solution 'SIR92 (Altomare et al., 1994)'
_diffrn_ambient_temperature 293
_diffrn_measurement_device 'Philips PW1100 diffractometer'
_diffrn_measurement_method '\w/2\q scans'
_diffrn_radiation_monochromator graphite
_diffrn_radiation_source xray_tube
_diffrn_radiation_type 'Cu K\a'
_diffrn_radiation_wavelength 1.5418
_diffrn_reflns_av_R_equivalents .000
_diffrn_reflns_av_sigmaI/netI .000
_diffrn_reflns_limit_h_max 10
_diffrn_reflns_limit_h_min 0
_diffrn_reflns_limit_k_max 26
_diffrn_reflns_limit_k_min 0
_diffrn_reflns_limit_l_max 11
_diffrn_reflns_limit_l_min 0
_diffrn_reflns_number 1792
_diffrn_reflns_reduction_process perpendicular_monochr_Lp
_diffrn_reflns_theta_max 67.46
_diffrn_reflns_theta_min 3.92
_diffrn_standards_decay_% 0
_diffrn_standards_interval_time 90
_diffrn_standards_number 2
_exptl_absorpt_coefficient_mu 0.556
_exptl_absorpt_correction_type none
_exptl_crystal_colour 'pale yellow'
_exptl_crystal_density_diffrn 1.182
_exptl_crystal_density_method 'not measured'
_exptl_crystal_description 'square prism'
_exptl_crystal_F_000 670
_exptl_crystal_size_max 0.50
_exptl_crystal_size_mid 0.40
_exptl_crystal_size_min 0.40
_refine_diff_density_max .14
_refine_diff_density_min -.12
_refine_ls_abs_structure_details 'not determined'
_refine_ls_extinction_coef 140(7)
_refine_ls_extinction_method 'Zachariasen (1967)'
_refine_ls_goodness_of_fit_all .901
_refine_ls_goodness_of_fit_ref .891
_refine_ls_hydrogen_treatment noref
_refine_ls_matrix_type full
_refine_ls_number_constraints 0
_refine_ls_number_parameters 226
_refine_ls_number_reflns 1736
_refine_ls_number_restraints 0
_refine_ls_R_factor_all .030
_refine_ls_R_factor_obs .029
_refine_ls_shift/su_max .0001
_refine_ls_shift/su_mean .0000
_refine_ls_structure_factor_coef F
_refine_ls_weighting_details 'w = k/[(A+B Fo)^2^(C+D(sin\q)/\l]'
_refine_ls_weighting_scheme calc
_refine_ls_wR_factor_all .031
_refine_ls_wR_factor_obs .030
_reflns_number_observed 1736
_reflns_number_total 1792
_reflns_observed_criterion refl_observed_if_I____>2.000_sigma(I___)
_cod_data_source_file bm1283.cif
_cod_data_source_block I
_cod_depositor_comments
;
The following automatic conversions were performed:

'_refine_ls_weighting_scheme' value 'w = k/[(A+B
Fo)^2^(C+D(sin\q)/\l]' was changed to 'calc'. New tag
'_refine_ls_weighting_details' was created. The value of the new tag
was set to 'w = k/[(A+B Fo)^2^(C+D(sin\q)/\l]'.

Automatic conversion script
Id: cif_fix_values 3143 2015-03-26 13:38:13Z robertas 
;
_cod_database_code 2008216

loop_
_symmetry_equiv_pos_as_xyz
+x,+y,+z
-x,-y,1/2+z
1/2-x,1/2+y,1/2+z
1/2+x,1/2-y,+z

loop_
_atom_site_aniso_label
_atom_site_aniso_U_11
_atom_site_aniso_U_22
_atom_site_aniso_U_33
_atom_site_aniso_U_12
_atom_site_aniso_U_13
_atom_site_aniso_U_23
N1 .0489(7) .0379(6) .0403(6) .0010(5) .0011(6) -.0014(5)
C11 .0644(10) .0399(7) .0433(8) -.0018(7) -.0063(8) .0020(7)
C12 .0539(9) .0425(7) .0429(8) .0017(7) -.0030(7) .0022(6)
C13 .0502(8) .0491(8) .0461(8) -.0001(7) -.0013(8) .0031(7)
C14 .0653(11) .0580(10) .0633(11) -.0140(9) -.0012(10) .0018(9)
C15 .0923(15) .0583(10) .0617(12) -.0165(11) -.0064(12) -.0087(10)
C16 .0936(16) .0638(10) .0496(10) -.0081(11) .0041(11) -.0074(9)
C17 .0684(11) .0530(9) .0444(9) -.0069(8) .0033(9) .0021(8)
N18 .0694(11) .0814(11) .0564(9) -.0128(9) .0153(9) -.0055(9)
C21 .0506(8) .0465(8) .0462(8) .0024(7) .0103(8) .0012(7)
C22 .0428(7) .0428(7) .0496(9) .0058(6) .0079(7) -.0013(7)
C23 .0454(8) .0405(7) .0527(9) .0052(6) .0050(7) .0008(7)
C24 .0609(10) .0492(9) .0541(10) .0061(8) .0040(9) .0075(8)
C25 .0654(11) .0573(9) .0586(10) .0083(9) -.0044(10) .0020(9)
C26 .0561(10) .0591(10) .0710(12) .0009(8) -.0089(10) -.0069(9)
C27 .0489(8) .0478(8) .0662(11) -.0006(6) .0059(9) -.0005(8)
N28 .0554(8) .0501(7) .0658(10) -.0052(7) -.0016(8) .0064(7)
C31 .0520(8) .0408(7) .0512(9) -.0038(6) .0004(8) -.0041(7)
C32 .0487(8) .0421(7) .0488(8) -.0013(6) -.0035(7) -.0073(7)
C33 .0615(10) .0470(8) .0548(10) -.0050(7) .0033(8) -.0108(8)
C34 .0663(12) .0698(12) .0766(14) -.0162(10) .0194(11) -.0233(11)
C35 .0545(11) .0799(14) .108(2) .0108(10) .0026(13) -.0320(15)
C36 .0697(13) .0727(13) .0931(18) .0248(11) -.0159(14) -.0173(13)
C37 .0694(12) .0513(9) .0644(11) .0088(8) -.0124(10) -.0071(9)
N38 .1193(19) .0599(10) .0620(10) .0119(11) .0237(12) .0082(8)

loop_
_atom_site_label
_atom_site_fract_x
_atom_site_fract_y
_atom_site_fract_z
_atom_site_U_iso_or_equiv
_atom_site_thermal_displace_type
_atom_site_calc_flag
_atom_site_calc_attached_atom
N1 .04781(17) .08843(5) .30000 .0424(6) Uani ? ?
C11 .1293(2) .07537(7) .4303(2) .0492(8) Uani ? ?
C12 .1929(2) .12953(7) .5016(2) .0464(8) Uani ? ?
C13 .3080(2) .16499(8) .4410(2) .0485(8) Uani ? ?
C14 .3732(3) .21205(9) .5153(3) .0622(11) Uani ? ?
C15 .3232(3) .22364(9) .6474(3) .0708(13) Uani ? ?
C16 .2082(3) .18910(10) .7075(3) .0690(12) Uani ? ?
C17 .1436(3) .14259(8) .6345(2) .0553(9) Uani ? ?
N18 .3620(2) .15274(9) .3105(2) .0691(10) Uani ? ?
C21 -.1031(2) .11912(7) .3261(2) .0477(8) Uani ? ?
C22 -.1716(2) .14347(7) .1953(2) .0451(8) Uani ? ?
C23 -.0990(2) .19158(7) .1286(2) .0462(8) Uani ? ?
C24 -.1612(2) .21107(8) .0040(3) .0547(9) Uani ? ?
C25 -.2929(3) .18444(9) -.0524(3) .0604(10) Uani ? ?
C26 -.3666(3) .13796(9) .0137(3) .0621(11) Uani ? ?
C27 -.3050(2) .11804(8) .1378(3) .0543(9) Uani ? ?
N28 .0295(2) .22029(7) .1871(2) .0571(8) Uani ? ?
C31 .0200(2) .03188(7) .2263(2) .0480(8) Uani ? ?
C32 .1675(2) .00770(7) .1619(2) .0465(8) Uani ? ?
C33 .2310(2) .03459(8) .0451(2) .0544(9) Uani ? ?
C34 .3626(3) .00900(10) -.0175(3) .0709(13) Uani ? ?
C35 .4296(3) -.04212(12) .0362(4) .0808(15) Uani ? ?
C36 .3688(3) -.06828(11) .1517(4) .0785(14) Uani ? ?
C37 .2383(3) -.04358(8) .2133(3) .0617(10) Uani ? ?
N38 .1608(4) .08452(9) -.0097(2) .0804(13) Uani ? ?
H11a .21787 .04658 .40181 .03282 Uiso ? ?
H11b .05678 .05149 .49538 .03082 Uiso ? ?
H14 .46384 .23597 .47039 .05139 Uiso ? ?
H15 .36860 .25681 .69469 .05357 Uiso ? ?
H16 .17259 .19739 .80400 .04001 Uiso ? ?
H17 .06080 .11795 .67358 .04346 Uiso ? ?
H18a .44831 .17545 .27365 .06914 Uiso ? ?
H18b .30312 .12816 .25938 .06124 Uiso ? ?
H21a -.17753 .09206 .36951 .02498 Uiso ? ?
H21b -.08220 .15105 .39205 .03104 Uiso ? ?
H24 -.10438 .24589 -.04177 .03951 Uiso ? ?
H25 -.34165 .19908 -.14759 .05543 Uiso ? ?
H26 -.46001 .11922 -.02492 .04564 Uiso ? ?
H27 -.35556 .08331 .18393 .03501 Uiso ? ?
H28a .08456 .24492 .13087 .04898 Uiso ? ?
H28b .09211 .19830 .25185 .05205 Uiso ? ?
H31a -.06717 .04155 .15512 .03068 Uiso ? ?
H31b -.03100 .00197 .28842 .03489 Uiso ? ?
H34 .40211 .02736 -.10023 .07031 Uiso ? ?
H35 .51947 -.05882 -.00929 .06587 Uiso ? ?
H36 .42995 -.10478 .18040 .06411 Uiso ? ?
H37 .18410 -.06159 .30462 .04169 Uiso ? ?
H38a .21231 .10036 -.08708 .05417 Uiso ? ?
H38b .10096 .10421 .04307 .07428 Uiso ? ?

loop_
_atom_type_symbol
_atom_type_scat_dispersion_real
_atom_type_scat_dispersion_imag
_atom_type_scat_source
C .017 .009 'International Tables for X-Ray Crystallography (1974)'
H 0 0 'International Tables for X-Ray Crystallography (1974)'
N .029 .018 'International Tables for X-Ray Crystallography (1974)'

loop_
_geom_angle_atom_site_label_1
_geom_angle_atom_site_label_2
_geom_angle_atom_site_label_3
_geom_angle
_geom_angle_publ_flag
C21 N1 C11 110.40(10) yes
C21 N1 C31 110.40(10) yes
C11 N1 C31 108.80(10) yes
H11a C11 H11b 105.77(15) ?
H11a C11 N1 103.47(16) ?
H11a C11 C12 111.96(17) ?
H11b C11 N1 110.82(17) ?
H11b C11 C12 110.43(18) ?
N1 C11 C12 113.90(10) ?
C13 C12 C17 119.0(2) yes
C13 C12 C11 121.23(19) ?
C17 C12 C11 119.65(17) ?
N18 C13 C12 120.7(2) yes
N18 C13 C14 120.0(2) yes
C12 C13 C14 119.4(2) yes
H14 C14 C15 121.6(2) ?
H14 C14 C13 117.9(2) ?
C15 C14 C13 120.4(2) ?
H15 C15 C16 121.2(3) ?
H15 C15 C14 118.3(2) ?
C16 C15 C14 120.5(2) ?
H16 C16 C15 120.4(2) ?
H16 C16 C17 120.4(2) ?
C15 C16 C17 119.2(2) ?
H17 C17 C16 121.0(2) ?
H17 C17 C12 117.5(2) ?
C16 C17 C12 121.5(2) ?
H18b N18 H18a 122.9(3) ?
H18b N18 C13 116.9(2) ?
H18a N18 C13 119.4(2) ?
H21a C21 H21b 106.8(2) ?
H21a C21 N1 110.09(14) ?
H21a C21 C22 110.29(17) ?
H21b C21 N1 107.51(15) ?
H21b C21 C22 111.08(15) ?
N1 C21 C22 110.9(2) ?
C27 C22 C23 119.2(2) yes
C27 C22 C21 120.49(17) ?
C23 C22 C21 120.31(16) ?
N28 C23 C24 120.5(2) yes
N28 C23 C22 120.7(2) yes
C24 C23 C22 118.8(2) yes
H24 C24 C25 122.6(2) ?
H24 C24 C23 116.38(19) ?
C25 C24 C23 121.04(19) ?
H25 C25 C26 117.8(2) ?
H25 C25 C24 121.7(2) ?
C26 C25 C24 120.6(2) ?
H26 C26 C25 121.0(3) ?
H26 C26 C27 120.2(2) ?
C25 C26 C27 118.8(2) ?
H27 C27 C22 119.4(2) ?
H27 C27 C26 118.9(2) ?
C22 C27 C26 121.64(19) ?
H28a N28 H28b 115.30(18) ?
H28a N28 C23 115.9(2) ?
H28b N28 C23 117.59(15) ?
H31b C31 H31a 103.82(16) ?
H31b C31 N1 110.54(17) ?
H31b C31 C32 111.63(14) ?
H31a C31 N1 104.98(13) ?
H31a C31 C32 112.83(18) ?
N1 C31 C32 112.50(10) ?
C37 C32 C33 119.1(2) yes
C37 C32 C31 120.48(19) ?
C33 C32 C31 120.32(16) ?
N38 C33 C34 120.7(2) yes
N38 C33 C32 120.2(2) yes
C34 C33 C32 119.1(2) yes
H34 C34 C35 122.0(3) ?
H34 C34 C33 117.8(2) ?
C35 C34 C33 120.2(2) ?
H35 C35 C36 120.7(3) ?
H35 C35 C34 118.4(3) ?
C36 C35 C34 120.9(3) ?
H36 C36 C35 112.6(3) ?
H36 C36 C37 128.2(3) ?
C35 C36 C37 119.2(2) ?
H37 C37 C36 123.4(2) ?
H37 C37 C32 115.1(2) ?
C36 C37 C32 121.5(2) ?
H38b N38 H38a 124.5(2) ?
H38b N38 C33 116.6(2) ?
H38a N38 C33 114.8(3) ?

loop_
_geom_bond_atom_site_label_1
_geom_bond_atom_site_label_2
_geom_bond_site_symmetry_1
_geom_bond_site_symmetry_2
_geom_bond_distance
_geom_bond_publ_flag
N1 C21 . . 1.476(2) yes
N1 C11 . . 1.479(2) yes
N1 C31 . . 1.483(2) yes
C11 H11a . . 1.031(2) ?
C11 H11b . . 1.036(2) ?
C11 C12 . . 1.506(3) ?
C12 C13 . . 1.394(3) ?
C12 C17 . . 1.396(3) ?
C13 N18 . . 1.384(3) yes
C13 C14 . . 1.399(3) ?
C14 H14 . . 1.036(2) ?
C14 C15 . . 1.385(4) ?
C15 H15 . . .959(2) ?
C15 C16 . . 1.379(4) ?
C16 H16 . . 1.008(3) ?
C16 C17 . . 1.381(3) ?
C17 H17 . . .974(2) ?
N18 H18b . . .898(2) ?
N18 H18a . . .962(2) ?
C21 H21a . . .9750(18) ?
C21 H21b . . .982(2) ?
C21 C22 . . 1.509(3) ?
C22 C27 . . 1.386(3) ?
C22 C23 . . 1.407(2) ?
C23 N28 . . 1.390(2) yes
C23 C24 . . 1.398(3) ?
C24 H24 . . 1.023(2) ?
C24 C25 . . 1.382(3) ?
C25 H25 . . 1.071(2) ?
C25 C26 . . 1.380(3) ?
C26 H26 . . .974(2) ?
C26 C27 . . 1.395(4) ?
C27 H27 . . 1.000(2) ?
N28 H28a . . .9102(18) ?
N28 H28b . . .9637(18) ?
C31 H31b . . 1.0052(18) ?
C31 H31a . . 1.039(2) ?
C31 C32 . . 1.503(3) ?
C32 C37 . . 1.396(3) ?
C32 C33 . . 1.401(3) ?
C33 N38 . . 1.381(3) yes
C33 C34 . . 1.397(3) ?
C34 H34 . . .968(3) ?
C34 C35 . . 1.388(4) ?
C35 H35 . . .960(3) ?
C35 C36 . . 1.374(5) ?
C36 H36 . . 1.012(3) ?
C36 C37 . . 1.377(4) ?
C37 H37 . . 1.083(2) ?
N38 H38b . . .849(3) ?
N38 H38a . . .944(2) ?

loop_
_geom_hbond_atom_site_label_D
_geom_hbond_atom_site_label_H
_geom_hbond_atom_site_label_A
_geom_hbond_site_symmetry_A
_geom_hbond_distance_DH
_geom_hbond_distance_HA
_geom_hbond_distance_DA
_geom_hbond_angle_DHA
_geom_hbond_publ_flag
N18 H18b N1 . 0.90 2.38 3.035(3) 130 yes
N18 H18b N38 . 0.90 3.06 3.882(3) 154 ?
N28 H28b N1 . 0.96 2.55 3.173(2) 123 yes
N28 H28b N18 . 0.96 2.57 3.424(3) 147 ?
N38 H38b N1 . 0.85 2.58 3.177(3) 135 yes
N38 H38b N28 . 0.85 3.03 3.782(3) 149 ?
N18 H18a N28 4_555 0.96 2.59 3.414(2) 144 yes
C14 H14 N28 4_555 1.04 2.99 3.791(3) 135 yes
C31 H31b N38 2_555 1.00 2.98 3.987(3) 175 yes
C35 H35 N18 2_654 0.96 2.93 3.769(4) 146 yes
N28 H28a C22-27 4_555 0.91 2.63 3.478(2) 156 yes
C21 H21a C32-37 2_555 0.97 2.99 3.892(2) 155 yes

loop_
_geom_torsion_atom_site_label_1
_geom_torsion_atom_site_label_2
_geom_torsion_atom_site_label_3
_geom_torsion_atom_site_label_4
_geom_torsion
_geom_torsion_publ_flag
C21 N1 C11 C12 -70.2(2) yes
C21 N1 C11 H11a 168.04(13) ?
C21 N1 C11 H11b 55.09(18) ?
C31 N1 C11 C12 168.5(2) yes
C31 N1 C11 H11a 46.71(18) ?
C31 N1 C11 H11b -66.25(18) ?
C11 N1 C21 C22 168.70(10) yes
C11 N1 C21 H21a -68.9(2) ?
C11 N1 C21 H21b 47.1(2) ?
C31 N1 C21 C22 -71.0(2) yes
C31 N1 C21 H21a 51.4(2) ?
C31 N1 C21 H21b 167.42(14) ?
C11 N1 C31 C32 -75.2(2) yes
C11 N1 C31 H31a 161.72(15) ?
C11 N1 C31 H31b 50.4(2) ?
C21 N1 C31 C32 163.5(2) yes
C21 N1 C31 H31a 40.39(18) ?
C21 N1 C31 H31b -70.97(18) ?
N1 C11 C12 C13 -62.3(2) yes
N1 C11 C12 C17 121.9(2) ?
H11a C11 C12 C13 54.7(3) ?
H11a C11 C12 C17 -121.2(2) ?
H11b C11 C12 C13 172.26(17) ?
H11b C11 C12 C17 -3.6(3) ?
C11 C12 C13 C14 -174.81(18) ?
C11 C12 C13 N18 2.9(3) ?
C17 C12 C13 C14 1.1(3) ?
C17 C12 C13 N18 178.76(19) ?
C11 C12 C17 C16 174.9(2) ?
C11 C12 C17 H17 -5.9(3) ?
C13 C12 C17 C16 -1.1(3) ?
C13 C12 C17 H17 178.13(18) ?
C12 C13 C14 C15 -.5(3) ?
C12 C13 C14 H14 175.94(19) ?
N18 C13 C14 C15 -178.2(2) ?
N18 C13 C14 H14 -1.8(3) ?
C12 C13 N18 H18a -174.3(2) ?
C12 C13 N18 H18b 16.1(3) ?
C14 C13 N18 H18a 3.4(3) ?
C14 C13 N18 H18b -166.2(2) ?
C13 C14 C15 C16 -.2(4) ?
C13 C14 C15 H15 -178.6(2) ?
H14 C14 C15 C16 -176.5(2) ?
H14 C14 C15 H15 5.1(4) ?
C14 C15 C16 C17 .2(4) ?
C14 C15 C16 H16 179.5(2) ?
H15 C15 C16 C17 178.6(2) ?
H15 C15 C16 H16 -2.2(4) ?
C15 C16 C17 C12 .4(4) ?
C15 C16 C17 H17 -178.8(2) ?
H16 C16 C17 C12 -178.8(2) ?
H16 C16 C17 H17 2.0(4) ?
N1 C21 C22 C23 -69.8(2) yes
N1 C21 C22 C27 108.96(19) ?
H21a C21 C22 C23 167.98(16) ?
H21a C21 C22 C27 -13.3(3) ?
H21b C21 C22 C23 49.7(2) ?
H21b C21 C22 C27 -131.52(19) ?
C21 C22 C23 C24 176.83(17) ?
C21 C22 C23 N28 -4.9(3) ?
C27 C22 C23 C24 -1.9(3) ?
C27 C22 C23 N28 176.34(18) ?
C21 C22 C27 C26 -177.04(19) ?
C21 C22 C27 H27 .0(3) ?
C23 C22 C27 C26 1.7(3) ?
C23 C22 C27 H27 178.74(18) ?
C22 C23 C24 C25 1.0(3) ?
C22 C23 C24 H24 -179.41(17) ?
N28 C23 C24 C25 -177.3(2) ?
N28 C23 C24 H24 2.3(3) ?
C22 C23 N28 H28a 166.24(17) ?
C22 C23 N28 H28b 24.0(3) ?
C24 C23 N28 H28a -15.5(3) ?
C24 C23 N28 H28b -157.75(19) ?
C23 C24 C25 C26 .2(3) ?
C23 C24 C25 H25 179.8(2) ?
H24 C24 C25 C26 -179.3(2) ?
H24 C24 C25 H25 .2(4) ?
C24 C25 C26 C27 -.5(3) ?
C24 C25 C26 H26 179.4(2) ?
H25 C25 C26 C27 179.9(2) ?
H25 C25 C26 H26 -.2(4) ?
C25 C26 C27 C22 -.5(3) ?
C25 C26 C27 H27 -177.5(2) ?
H26 C26 C27 C22 179.6(2) ?
H26 C26 C27 H27 2.6(3) ?
N1 C31 C32 C33 -73.3(2) yes
N1 C31 C32 C37 110.12(19) ?
H31a C31 C32 C33 45.3(2) ?
H31a C31 C32 C37 -131.3(2) ?
H31b C31 C32 C33 161.78(18) ?
H31b C31 C32 C37 -14.8(3) ?
C31 C32 C33 C34 -176.1(2) ?
C31 C32 C33 N38 1.8(3) ?
C37 C32 C33 C34 .6(3) ?
C37 C32 C33 N38 178.4(2) ?
C31 C32 C37 C36 176.6(2) ?
C31 C32 C37 H37 -4.2(3) ?
C33 C32 C37 C36 -.1(3) ?
C33 C32 C37 H37 179.15(19) ?
C32 C33 C34 C35 -.4(4) ?
C32 C33 C34 H34 177.6(2) ?
N38 C33 C34 C35 -178.2(2) ?
N38 C33 C34 H34 -.2(4) ?
C32 C33 N38 H38a 178.6(2) ?
C32 C33 N38 H38b 20.3(4) ?
C34 C33 N38 H38a -3.6(4) ?
C34 C33 N38 H38b -161.9(3) ?
C33 C34 C35 C36 -.3(4) ?
C33 C34 C35 H35 179.6(2) ?
H34 C34 C35 C36 -178.2(3) ?
H34 C34 C35 H35 1.7(5) ?
C34 C35 C36 C37 .8(4) ?
C34 C35 C36 H36 -179.1(3) ?
H35 C35 C36 C37 -179.1(3) ?
H35 C35 C36 H36 1.0(4) ?
C35 C36 C37 C32 -.7(4) ?
C35 C36 C37 H37 -179.8(2) ?
H36 C36 C37 C32 179.3(3) ?
H36 C36 C37 H37 .1(5) ?
